data_4000925
loop_
_publ_author_name
'Sturza, Mihai'
'Daviero-Minaud, Sylvie'
'Kabbour, Houria'
'Gardoll, Olivier'
'Mentr\'e, Olivier'

_publ_section_title
;
 Fluorination of Iron Hexagonal Perovskites Promoting Low Temperature
 Oxygen Mobility
;
_journal_issue 24
_journal_name_full 'Chemistry of Materials'
_journal_page_first 6726
_journal_paper_doi 10.1021/cm102724k
_journal_volume 22
_journal_year 2010
_chemical_formula_sum 'Ba F0.174 Fe O2.65'
_chemical_formula_weight 241.69
_chemical_name_systematic ' ?'
_space_group_IT_number 166
_symmetry_cell_setting trigonal
_symmetry_space_group_name_Hall '-R 3 2"'
_symmetry_space_group_name_H-M 'R -3 m :H'
_cell_angle_alpha 90
_cell_angle_beta 90
_cell_angle_gamma 120
_cell_formula_units_Z 15
_cell_length_a 5.7196(2)
_cell_length_b 5.7196(2)
_cell_length_c 35.8050(13)
_cell_volume 1014.39(6)
_computing_publication_material '(Jana2000; Petricek and Dusek, 2000)'
_computing_structure_refinement '(Jana2000; Petricek and Dusek, 2000)'
_diffrn_ambient_temperature 293
_diffrn_measured_fraction_theta_full 0.99
_diffrn_radiation_type 'Mo K\a'
_diffrn_radiation_wavelength 0.71073
_diffrn_reflns_av_R_equivalents 0.0257
_diffrn_reflns_av_sigmaI/netI 0.0101
_diffrn_reflns_limit_h_max 9
_diffrn_reflns_limit_h_min -8
_diffrn_reflns_limit_k_max 9
_diffrn_reflns_limit_k_min -8
_diffrn_reflns_limit_l_max 60
_diffrn_reflns_limit_l_min -60
_diffrn_reflns_number 10152
_diffrn_reflns_theta_full 37.47
_diffrn_reflns_theta_max 37.47
_diffrn_reflns_theta_min 1.71
_exptl_absorpt_coefficient_mu 6.529
_exptl_absorpt_correction_T_max 1.000
_exptl_absorpt_correction_T_min 1.000
_exptl_absorpt_correction_type analytical
_exptl_absorpt_process_details 'Sadabs (Sheldrick 2004)'
_exptl_crystal_colour black
_exptl_crystal_density_diffrn 5.7366
_exptl_crystal_description 'hexagonal platelet'
_exptl_crystal_F_000 1570
_exptl_crystal_size_max 0.1
_exptl_crystal_size_mid 0.08
_exptl_crystal_size_min 0.05
_refine_diff_density_max 2.19
_refine_diff_density_min -5.62
_refine_ls_extinction_coef 0.0099(9)
_refine_ls_extinction_method 'B-C type 1 Gaussian isotropic (Becker & Coppens, 1974)'
_refine_ls_goodness_of_fit_gt 1.25
_refine_ls_goodness_of_fit_ref 1.39
_refine_ls_number_parameters 48
_refine_ls_number_reflns 732
_refine_ls_R_factor_all 0.0287
_refine_ls_R_factor_gt 0.0246
_refine_ls_shift/su_max 0.0181
_refine_ls_shift/su_mean 0.0015
_refine_ls_structure_factor_coef F
_refine_ls_weighting_scheme unit
_refine_ls_wR_factor_gt 0.0234
_refine_ls_wR_factor_ref 0.0273
_reflns_number_gt 668
_reflns_number_total 732
_reflns_threshold_expression I>3\s(I)
_cod_data_source_file cm102724k_si_001.cif
_cod_data_source_block (I)
_cod_original_sg_symbol_Hall '-R 3;-2'
_cod_original_sg_symbol_H-M 'R -3 m'
_cod_original_formula_sum 'Ba Fe F0.174 O2.65'
_cod_database_code 4000925

loop_
_symmetry_equiv_pos_site_id
_symmetry_equiv_pos_as_xyz
1 x,y,z
2 -y,x-y,z
3 -y,-x,z
4 -x+y,-x,z
5 x,x-y,z
6 -x+y,y,z
7 -x,-y,-z
8 y,-x+y,-z
9 y,x,-z
10 x-y,x,-z
11 -x,-x+y,-z
12 x-y,-y,-z
13 2/3+x,1/3+y,1/3+z
14 2/3-y,1/3+x-y,1/3+z
15 2/3-y,1/3-x,1/3+z
16 2/3-x+y,1/3-x,1/3+z
17 2/3+x,1/3+x-y,1/3+z
18 2/3-x+y,1/3+y,1/3+z
19 2/3-x,1/3-y,1/3-z
20 2/3+y,1/3-x+y,1/3-z
21 2/3+y,1/3+x,1/3-z
22 2/3+x-y,1/3+x,1/3-z
23 2/3-x,1/3-x+y,1/3-z
24 2/3+x-y,1/3-y,1/3-z
25 1/3+x,2/3+y,2/3+z
26 1/3-y,2/3+x-y,2/3+z
27 1/3-y,2/3-x,2/3+z
28 1/3-x+y,2/3-x,2/3+z
29 1/3+x,2/3+x-y,2/3+z
30 1/3-x+y,2/3+y,2/3+z
31 1/3-x,2/3-y,2/3-z
32 1/3+y,2/3-x+y,2/3-z
33 1/3+y,2/3+x,2/3-z
34 1/3+x-y,2/3+x,2/3-z
35 1/3-x,2/3-x+y,2/3-z
36 1/3+x-y,2/3-y,2/3-z

loop_
_atom_site_label
_atom_site_type_symbol
_atom_site_fract_x
_atom_site_fract_y
_atom_site_fract_z
_atom_site_adp_type
_atom_site_U_iso_or_equiv
_atom_site_symmetry_multiplicity
_atom_site_occupancy
_atom_site_calc_flag
Ba1 Ba 0 0 0.132627(19) Uani 0.02071(14) 6 1 d
Ba2 Ba 0.333333 0.666667 0.069776(13) Uani 0.01407(11) 6 1 d
Ba3 Ba 0 0 0 Uani 0.042(3) 3 0.46(2) d
Ba3' Ba 0 0 -0.01048(11) Uiso 0.0059(7) 6 0.272(12) d
Fe1 Fe 0.333333 -0.333333 0.166667 Uani 0.0089(3) 3 1 d
Fe2 Fe 0.666667 -0.666667 0.02770(8) Uiso 0.0087(3) 6 0.668(6) d
Fe2' Fe 0.666667 -0.666667 0.02116(15) Uiso 0.0087(3) 6 0.332(6) d
Fe3 Fe -0.333333 0.333333 0.10639(6) Uiso 0.0072(2) 6 0.747(2) d
Fe3' Fe -0.333333 0.333333 0.11674(16) Uiso 0.0072(2) 6 0.253(2) d
O1 O 0.5 -1 0 Uani 0.0185(14) 9 1 d
O2 O -0.5003(3) -0.0005(7) 0.13342(9) Uani 0.0144(9) 18 1 d
Ooh O -0.1925(9) 0.6150(18) 0.06804(18) Uani 0.032(3) 18 0.627(19) d
Otd O -0.279(6) 0.441(12) 0.0663(13) Uiso 0.028(13) 18 0.086(17) d
Fba5 F 0.041(6) -0.041(6) 0.0647(11) Uiso 0.08(2) 18 0.145(15) d

loop_
_atom_site_aniso_label
_atom_site_aniso_type_symbol
_atom_site_aniso_U_11
_atom_site_aniso_U_22
_atom_site_aniso_U_33
_atom_site_aniso_U_12
_atom_site_aniso_U_13
_atom_site_aniso_U_23
Ba1 Ba 0.00777(12) 0.00777(12) 0.0466(3) 0.00388(6) 0 0
Ba2 Ba 0.01484(13) 0.01484(13) 0.01252(18) 0.00742(7) 0 0
Ba3 Ba 0.0138(10) 0.0138(10) 0.098(9) 0.0069(5) 0 0
Fe1 Fe 0.0073(3) 0.0073(3) 0.0121(5) 0.00366(16) 0 0
O1 O 0.0162(15) 0.0105(19) 0.027(2) 0.0053(10) -0.0034(9) -0.0069(17)
O2 O 0.0128(9) 0.0118(13) 0.0183(12) 0.0059(7) 0.0002(5) 0.0004(11)
Ooh O 0.041(4) 0.028(4) 0.022(3) 0.014(2) -0.0021(13) -0.004(3)

loop_
_atom_type_symbol
_atom_type_scat_dispersion_real
_atom_type_scat_dispersion_imag
_atom_type_scat_source
_atom_type_scat_Cromer_Mann_a1
_atom_type_scat_Cromer_Mann_b1
_atom_type_scat_Cromer_Mann_a2
_atom_type_scat_Cromer_Mann_b2
_atom_type_scat_Cromer_Mann_a3
_atom_type_scat_Cromer_Mann_b3
_atom_type_scat_Cromer_Mann_a4
_atom_type_scat_Cromer_Mann_b4
_atom_type_scat_Cromer_Mann_c
O 0.011 0.006 'International Tables Vol C Tables  4.2.6.8 and 6.1.1.4' 3.0485 13.2771 2.2868 5.7011 1.5463 0.3239 0.867 32.908901 0.2508
F 0.017 0.010 'International Tables Vol C Tables  4.2.6.8 and 6.1.1.4' 3.5392 10.2825 2.6412 4.2944 1.517 0.2615 1.0243 26.1476 0.2776
Fe 0.346 0.844 'International Tables Vol C Tables  4.2.6.8 and 6.1.1.4' 11.7695 4.7611 7.3573 0.3072 3.5222 15.3535 2.3045 76.880501 1.0369
Ba -0.324 2.282 'International Tables Vol C Tables  4.2.6.8 and 6.1.1.4' 20.3361 3.216 19.297001 0.2756 10.888 20.2073 2.6959 167.201996 2.7731
